data_7124690
loop_
_publ_author_name
'He, Chunlin'
'Yin, Ping'
'Mitchell, Lauren A.'
'Parrish, Damon A.'
'Shreeve, Jean'ne M.'

_publ_section_title
;
 Energetic aminated-azole assemblies from intramolecular and
 intermolecular N-HO and N-HN hydrogen bonds.
;
_journal_issue 52
_journal_name_full 'Chemical communications (Cambridge, England)'
_journal_page_first 8123
_journal_page_last 8126
_journal_paper_doi 10.1039/c6cc03833f
_journal_volume 52
_journal_year 2016
_chemical_formula_moiety 'C2 H4 N6 O2'
_chemical_formula_sum 'C2 H4 N6 O2'
_chemical_formula_weight 144.11
_space_group_crystal_system monoclinic
_space_group_IT_number 4
_space_group_name_Hall 'P 2yb'
_space_group_name_H-M_alt 'P 1 21 1'
_atom_sites_solution_hydrogens difmap
_audit_creation_method SHELXL-2014/7
_audit_update_record
;
2016-03-11 deposited with the CCDC.
2016-06-03 downloaded from the CCDC.
;
_cell_angle_alpha 90
_cell_angle_beta 98.448(3)
_cell_angle_gamma 90
_cell_formula_units_Z 4
_cell_length_a 3.5852(3)
_cell_length_b 16.3937(12)
_cell_length_c 9.4278(7)
_cell_measurement_reflns_used 1074
_cell_measurement_temperature 296(2)
_cell_measurement_theta_max 22.62
_cell_measurement_theta_min 3.31
_cell_volume 548.10(7)
_computing_cell_refinement 'Bruker APEX2 v2014.11-0 (Bruker, 2009)'
_computing_data_collection 'Bruker APEX2 v2014.11-0 (Bruker, 2009)'
_computing_data_reduction
;
Bruker SAINT v7.68A (Bruker, 2009), Bruker XPREP v2014/2 (Bruker, 2008)
;
_computing_molecular_graphics 'Bruker SHELXTL v2014/7 (Bruker, 2008)'
_computing_publication_material 'Bruker SHELXTL v2014/7 (Bruker, 2008)'
_computing_structure_refinement 'SHELXL-2014/7 (Sheldrick, 2014) within WINGX (Farrugia, 2012)'
_computing_structure_solution 'Bruker SHELXTL v2014/7 (Bruker, 2008)'
_diffrn_ambient_temperature 296(2)
_diffrn_measured_fraction_theta_full 0.998
_diffrn_measured_fraction_theta_max 0.996
_diffrn_measurement_device_type 'Bruker SMART APEX II CCD'
_diffrn_measurement_method '\w scans'
_diffrn_radiation_monochromator graphite
_diffrn_radiation_source 'fine focus sealed tube'
_diffrn_radiation_type MoK\a
_diffrn_radiation_wavelength 0.71073
_diffrn_reflns_av_R_equivalents 0.0483
_diffrn_reflns_av_unetI/netI 0.0690
_diffrn_reflns_Laue_measured_fraction_full 0.998
_diffrn_reflns_Laue_measured_fraction_max 0.996
_diffrn_reflns_limit_h_max 4
_diffrn_reflns_limit_h_min -4
_diffrn_reflns_limit_k_max 20
_diffrn_reflns_limit_k_min -20
_diffrn_reflns_limit_l_max 11
_diffrn_reflns_limit_l_min -11
_diffrn_reflns_number 5324
_diffrn_reflns_point_group_measured_fraction_full 0.992
_diffrn_reflns_point_group_measured_fraction_max 0.988
_diffrn_reflns_theta_full 25.242
_diffrn_reflns_theta_max 26.474
_diffrn_reflns_theta_min 2.184
_exptl_absorpt_coefficient_mu 0.152
_exptl_absorpt_correction_T_max 0.7454
_exptl_absorpt_correction_T_min 0.6697
_exptl_absorpt_correction_type multi-scan
_exptl_absorpt_process_details 'SADABS v2008/1 (Bruker, 2008)'
_exptl_crystal_colour orange
_exptl_crystal_density_diffrn 1.746
_exptl_crystal_description needle
_exptl_crystal_F_000 296
_exptl_crystal_size_max 0.162
_exptl_crystal_size_mid 0.025
_exptl_crystal_size_min 0.005
_refine_diff_density_max 0.194
_refine_diff_density_min -0.208
_refine_diff_density_rms 0.050
_refine_ls_extinction_method none
_refine_ls_goodness_of_fit_ref 1.045
_refine_ls_hydrogen_treatment refxyz
_refine_ls_matrix_type full
_refine_ls_number_parameters 206
_refine_ls_number_reflns 2257
_refine_ls_number_restraints 9
_refine_ls_restrained_S_all 1.043
_refine_ls_R_factor_all 0.0918
_refine_ls_R_factor_gt 0.0480
_refine_ls_shift/su_max 0.000
_refine_ls_shift/su_mean 0.000
_refine_ls_structure_factor_coef Fsqd
_refine_ls_weighting_details 'w=1/[\s^2^(Fo^2^)+(0.0451P)^2^+0.1361P] where P=(Fo^2^+2Fc^2^)/3'
_refine_ls_weighting_scheme calc
_refine_ls_wR_factor_gt 0.0897
_refine_ls_wR_factor_ref 0.1114
_reflns_Friedel_coverage 0.916
_reflns_Friedel_fraction_full 0.985
_reflns_Friedel_fraction_max 0.980
_reflns_number_gt 1497
_reflns_number_total 2257
_reflns_threshold_expression 'I > 2\s(I)'
_cod_data_source_file c6cc03833f2.cif
_cod_data_source_block shrv309
_cod_original_sg_symbol_H-M 'P 21'
_cod_database_code 7124690
_shelx_shelxl_version_number 2014/7
_shelx_space_group_comment
;
The symmetry employed for this shelxl refinement is uniquely defined
by the following loop, which should always be used as a source of
symmetry information in preference to the above space-group names.
They are only intended as comments.
;
_shelx_estimated_absorpt_t_min 0.976
_shelx_estimated_absorpt_t_max 0.999

loop_
_space_group_symop_operation_xyz
'x, y, z'
'-x, y+1/2, -z'

loop_
_atom_site_label
_atom_site_type_symbol
_atom_site_fract_x
_atom_site_fract_y
_atom_site_fract_z
_atom_site_U_iso_or_equiv
_atom_site_adp_type
_atom_site_occupancy
_atom_site_site_symmetry_order
_atom_site_calc_flag
_atom_site_refinement_flags_posn
_atom_site_refinement_flags_adp
N1A N 0.1813(13) 0.6480(3) -0.0617(4) 0.0342(11) Uani 1 1 d . .
C2A C 0.1534(17) 0.7301(4) -0.0782(5) 0.0322(14) Uani 1 1 d . .
C3A C 0.0329(18) 0.7600(3) 0.0451(6) 0.0324(13) Uani 1 1 d . .
N4A N -0.0137(14) 0.6981(3) 0.1375(5) 0.0350(11) Uani 1 1 d . .
N5A N 0.0754(14) 0.6356(3) 0.0668(5) 0.0339(11) Uani 1 1 d . .
N6A N 0.2314(18) 0.7679(3) -0.1949(6) 0.0456(14) Uani 1 1 d D .
N7A N -0.0463(15) 0.8405(3) 0.0792(5) 0.0411(13) Uani 1 1 d . .
O8A O 0.0112(17) 0.8938(3) -0.0073(5) 0.0589(13) Uani 1 1 d . .
O9A O -0.1685(14) 0.8544(3) 0.1945(5) 0.0541(13) Uani 1 1 d . .
N10A N 0.1058(18) 0.5583(3) 0.1254(5) 0.0501(15) Uani 1 1 d D .
N1B N 0.5802(13) 0.6435(3) 0.6129(4) 0.0330(11) Uani 1 1 d . .
C2B C 0.5502(15) 0.5612(3) 0.6174(5) 0.0291(13) Uani 1 1 d . .
C3B C 0.6500(17) 0.5308(3) 0.4887(6) 0.0326(13) Uani 1 1 d . .
N4B N 0.7474(13) 0.5927(3) 0.4076(4) 0.0334(11) Uani 1 1 d . .
N5B N 0.6935(14) 0.6557(3) 0.4858(4) 0.0321(11) Uani 1 1 d . .
N6B N 0.4424(16) 0.5231(3) 0.7303(6) 0.0430(13) Uani 1 1 d D .
N7B N 0.6629(15) 0.4502(3) 0.4420(5) 0.0385(12) Uani 1 1 d . .
O8B O 0.7763(16) 0.4355(3) 0.3276(5) 0.0559(13) Uani 1 1 d . .
O9B O 0.5589(14) 0.3974(2) 0.5212(6) 0.0544(13) Uani 1 1 d . .
N10B N 0.8014(18) 0.7339(3) 0.4506(5) 0.0442(14) Uani 1 1 d D .
H6A H 0.186(19) 0.8201(12) -0.197(7) 0.053 Uiso 1 1 d D U
H6B H 0.344(17) 0.734(3) -0.245(6) 0.053 Uiso 1 1 d D U
H10A H -0.069(14) 0.552(4) 0.180(6) 0.053 Uiso 1 1 d D U
H10B H 0.054(18) 0.515(2) 0.070(5) 0.053 Uiso 1 1 d D U
H6C H 0.390(17) 0.4718(13) 0.726(7) 0.053 Uiso 1 1 d D U
H6D H 0.372(17) 0.556(3) 0.795(5) 0.053 Uiso 1 1 d D U
H10C H 0.664(15) 0.761(3) 0.503(6) 0.053 Uiso 1 1 d D U
H10D H 0.774(19) 0.738(4) 0.3581(18) 0.053 Uiso 1 1 d D U

loop_
_atom_site_aniso_label
_atom_site_aniso_U_11
_atom_site_aniso_U_22
_atom_site_aniso_U_33
_atom_site_aniso_U_23
_atom_site_aniso_U_13
_atom_site_aniso_U_12
N1A 0.050(3) 0.030(3) 0.026(2) 0.000(2) 0.016(2) -0.002(2)
C2A 0.042(4) 0.027(3) 0.028(3) 0.001(2) 0.008(3) -0.001(3)
C3A 0.044(4) 0.024(3) 0.031(3) 0.001(2) 0.014(3) 0.002(3)
N4A 0.052(3) 0.021(2) 0.033(2) -0.004(2) 0.012(2) 0.000(2)
N5A 0.052(3) 0.022(3) 0.028(2) -0.002(2) 0.010(2) 0.002(2)
N6A 0.079(4) 0.026(3) 0.038(3) 0.003(2) 0.030(3) 0.002(3)
N7A 0.054(4) 0.029(3) 0.041(3) -0.005(2) 0.012(3) 0.001(2)
O8A 0.101(4) 0.025(3) 0.054(3) 0.011(2) 0.026(3) 0.006(2)
O9A 0.084(4) 0.039(3) 0.045(3) -0.010(2) 0.028(2) 0.010(2)
N10A 0.088(5) 0.025(3) 0.043(3) 0.005(2) 0.027(3) 0.003(3)
N1B 0.047(3) 0.023(3) 0.032(2) -0.001(2) 0.015(2) 0.003(2)
C2B 0.032(3) 0.026(3) 0.030(3) -0.001(2) 0.006(2) 0.004(3)
C3B 0.042(4) 0.025(3) 0.032(3) 0.001(3) 0.009(3) 0.002(3)
N4B 0.047(3) 0.024(2) 0.031(2) 0.000(2) 0.011(2) 0.003(2)
N5B 0.044(3) 0.024(3) 0.030(2) 0.004(2) 0.013(2) 0.001(2)
N6B 0.065(4) 0.029(3) 0.040(3) 0.005(2) 0.025(3) 0.000(3)
N7B 0.050(3) 0.025(3) 0.042(3) -0.002(2) 0.011(2) 0.003(2)
O8B 0.092(4) 0.035(3) 0.046(3) -0.009(2) 0.027(3) 0.007(2)
O9B 0.074(4) 0.026(3) 0.067(3) 0.004(2) 0.023(3) -0.004(2)
N10B 0.082(4) 0.022(3) 0.034(3) 0.002(2) 0.024(3) -0.002(3)

loop_
_atom_type_symbol
_atom_type_description
_atom_type_scat_dispersion_real
_atom_type_scat_dispersion_imag
_atom_type_scat_source
C C 0.0033 0.0016 'International Tables Vol C Tables 4.2.6.8 and 6.1.1.4'
N N 0.0061 0.0033 'International Tables Vol C Tables 4.2.6.8 and 6.1.1.4'
O O 0.0106 0.0060 'International Tables Vol C Tables 4.2.6.8 and 6.1.1.4'
H H 0.0000 0.0000 'International Tables Vol C Tables 4.2.6.8 and 6.1.1.4'

loop_
_geom_angle_atom_site_label_1
_geom_angle_atom_site_label_2
_geom_angle_atom_site_label_3
_geom_angle
N5A N1A C2A 103.3(4)
N6A C2A N1A 122.5(5)
N6A C2A C3A 131.3(6)
N1A C2A C3A 106.3(5)
N4A C3A C2A 110.8(5)
N4A C3A N7A 120.6(5)
C2A C3A N7A 128.6(5)
N5A N4A C3A 101.5(4)
N4A N5A N1A 118.1(4)
N4A N5A N10A 122.3(4)
N1A N5A N10A 119.1(4)
C2A N6A H6A 114(4)
C2A N6A H6B 109(4)
H6A N6A H6B 136(6)
O8A N7A O9A 124.0(5)
O8A N7A C3A 117.3(5)
O9A N7A C3A 118.7(5)
N5A N10A H10A 109(4)
N5A N10A H10B 120(4)
H10A N10A H10B 98(6)
N5B N1B C2B 102.3(4)
N6B C2B N1B 121.5(5)
N6B C2B C3B 131.3(5)
N1B C2B C3B 107.2(4)
N4B C3B N7B 120.7(5)
N4B C3B C2B 110.0(5)
N7B C3B C2B 129.2(5)
N5B N4B C3B 101.8(4)
N4B N5B N1B 118.7(4)
N4B N5B N10B 121.8(4)
N1B N5B N10B 118.9(4)
C2B N6B H6C 120(4)
C2B N6B H6D 114(4)
H6C N6B H6D 123(6)
O8B N7B O9B 124.0(5)
O8B N7B C3B 119.5(5)
O9B N7B C3B 116.5(5)
N5B N10B H10C 98(4)
N5B N10B H10D 108(5)
H10C N10B H10D 123(6)

loop_
_geom_bond_atom_site_label_1
_geom_bond_atom_site_label_2
_geom_bond_distance
N1A N5A 1.338(6)
N1A C2A 1.357(7)
C2A N6A 1.327(7)
C2A C3A 1.388(8)
C3A N4A 1.363(7)
C3A N7A 1.398(7)
N4A N5A 1.288(6)
N5A N10A 1.380(6)
N6A H6A 0.871(15)
N6A H6B 0.865(15)
N7A O8A 1.233(6)
N7A O9A 1.252(6)
N10A H10A 0.870(15)
N10A H10B 0.877(15)
N1B N5B 1.336(6)
N1B C2B 1.354(7)
C2B N6B 1.339(7)
C2B C3B 1.406(8)
C3B N4B 1.347(7)
C3B N7B 1.395(7)
N4B N5B 1.300(6)
N5B N10B 1.393(6)
N6B H6C 0.862(15)
N6B H6D 0.877(15)
N7B O8B 1.232(6)
N7B O9B 1.236(6)
N10B H10C 0.872(15)
N10B H10D 0.865(15)

loop_
_geom_hbond_atom_site_label_D
_geom_hbond_atom_site_label_H
_geom_hbond_atom_site_label_A
_geom_hbond_distance_DH
_geom_hbond_distance_HA
_geom_hbond_distance_DA
_geom_hbond_angle_DHA
_geom_hbond_site_symmetry_A
N6A H6A O8A 0.871(15) 2.32(5) 2.902(7) 125(5) .
N6A H6A O8B 0.871(15) 2.27(4) 3.017(7) 143(6) 2_655
N6A H6B N1B 0.865(15) 2.248(18) 3.110(7) 174(6) 1_554
N10A H10A N4B 0.870(15) 2.43(4) 3.170(7) 143(6) 1_455
N10A H10A O8B 0.870(15) 2.47(5) 3.121(6) 132(5) 1_455
N10A H10B O8A 0.877(15) 2.08(3) 2.923(6) 160(6) 2_545
N6B H6C O9A 0.862(15) 2.25(3) 3.052(7) 154(6) 2_546
N6B H6C O9B 0.862(15) 2.43(5) 2.925(7) 117(5) .
N6B H6D N1A 0.877(15) 2.202(18) 3.075(7) 174(6) 1_556
N10B H10C O9B 0.872(15) 2.37(5) 3.004(6) 130(5) 2_656
N10B H10D N4A 0.865(15) 2.41(4) 3.173(6) 148(6) 1_655
N10B H10D O9A 0.865(15) 2.49(5) 3.134(6) 132(6) 1_655

loop_
_geom_torsion_atom_site_label_1
_geom_torsion_atom_site_label_2
_geom_torsion_atom_site_label_3
_geom_torsion_atom_site_label_4
_geom_torsion
N5A N1A C2A N6A -179.2(6)
N5A N1A C2A C3A 0.4(6)
N6A C2A C3A N4A 179.7(6)
N1A C2A C3A N4A 0.1(7)
N6A C2A C3A N7A 1.1(11)
N1A C2A C3A N7A -178.5(6)
C2A C3A N4A N5A -0.5(6)
N7A C3A N4A N5A 178.2(6)
C3A N4A N5A N1A 0.8(6)
C3A N4A N5A N10A 173.4(6)
C2A N1A N5A N4A -0.8(7)
C2A N1A N5A N10A -173.6(5)
N4A C3A N7A O8A 178.1(6)
C2A C3A N7A O8A -3.4(10)
N4A C3A N7A O9A -1.5(8)
C2A C3A N7A O9A 176.9(6)
N5B N1B C2B N6B 179.8(5)
N5B N1B C2B C3B -0.2(6)
N6B C2B C3B N4B -178.7(6)
N1B C2B C3B N4B 1.3(7)
N6B C2B C3B N7B 0.3(11)
N1B C2B C3B N7B -179.8(6)
N7B C3B N4B N5B 179.2(5)
C2B C3B N4B N5B -1.8(6)
C3B N4B N5B N1B 1.8(6)
C3B N4B N5B N10B 172.4(6)
C2B N1B N5B N4B -1.1(6)
C2B N1B N5B N10B -172.0(5)
N4B C3B N7B O8B 2.4(9)
C2B C3B N7B O8B -176.5(6)
N4B C3B N7B O9B -178.1(5)
C2B C3B N7B O9B 3.1(9)
